data_4085775
loop_
_publ_author_name
'Selikhov, Alexander N.'
'Mahrova, Tatyana V.'
'Cherkasov, Anton V.'
'Fukin, Georgy K.'
'Larionova, Joulia'
'Long, J\^erome'
'Trifonov, Alexander A.'

_publ_section_title
;
 Base-Free Lanthanoidocenes(II) Coordinated by Bulky
 Pentabenzylcyclopentadienyl Ligands
;
_journal_issue 10
_journal_name_full Organometallics
_journal_page_first 1991
_journal_paper_doi 10.1021/acs.organomet.5b00243
_journal_volume 34
_journal_year 2015
_chemical_formula_sum 'C228 H212 N2 Sm2'
_chemical_formula_weight 3280.70
_chemical_name_systematic
; 
 ? 
;
_space_group_IT_number 2
_symmetry_cell_setting triclinic
_symmetry_space_group_name_Hall '-P 1'
_symmetry_space_group_name_H-M 'P -1'
_atom_sites_solution_hydrogens geom
_atom_sites_solution_primary direct
_atom_sites_solution_secondary difmap
_audit_creation_method SHELXL-97
_cell_angle_alpha 92.6919(5)
_cell_angle_beta 93.9369(5)
_cell_angle_gamma 93.7052(6)
_cell_formula_units_Z 1
_cell_length_a 12.40640(9)
_cell_length_b 16.75168(11)
_cell_length_c 20.85070(13)
_cell_measurement_reflns_used 44904
_cell_measurement_temperature 293(2)
_cell_measurement_theta_max 32.6821
_cell_measurement_theta_min 2.9417
_cell_volume 4308.34(5)
_computing_cell_refinement 'CrysAlisPro, Agilent Technologies'
_computing_data_collection 'CrysAlisPro, Agilent Technologies'
_computing_data_reduction 'CrysAlisPro, Agilent Technologies'
_computing_molecular_graphics 'SHELXTL  (Sheldrick, 2000)'
_computing_publication_material 'SHELXTL  (Sheldrick, 2000)'
_computing_structure_refinement 'SHELXL-97 (Sheldrick, 1997)'
_computing_structure_solution 'SHELXS-97 (Sheldrick, 1990)'
_diffrn_ambient_temperature 293(2)
_diffrn_measured_fraction_theta_full 0.993
_diffrn_measured_fraction_theta_max 0.993
_diffrn_measurement_device_type 'Xcalibur, Eos'
_diffrn_measurement_method '/w scans'
_diffrn_radiation_monochromator graphite
_diffrn_radiation_source 'Enhance (Mo) X-ray Source'
_diffrn_radiation_type MoK\a
_diffrn_radiation_wavelength 0.71073
_diffrn_reflns_av_R_equivalents 0.0324
_diffrn_reflns_av_sigmaI/netI 0.0285
_diffrn_reflns_limit_h_max 16
_diffrn_reflns_limit_h_min -16
_diffrn_reflns_limit_k_max 22
_diffrn_reflns_limit_k_min -22
_diffrn_reflns_limit_l_max 27
_diffrn_reflns_limit_l_min -27
_diffrn_reflns_number 79508
_diffrn_reflns_theta_full 28.00
_diffrn_reflns_theta_max 28.00
_diffrn_reflns_theta_min 2.94
_exptl_absorpt_coefficient_mu 0.733
_exptl_absorpt_correction_T_max 1.00000
_exptl_absorpt_correction_T_min 0.89928
_exptl_absorpt_correction_type multi-scan
_exptl_absorpt_process_details
;
SCALE3 ABSPACK, CrysAlisPro, Agilent Technologies (2012) 
;
_exptl_crystal_colour red
_exptl_crystal_density_diffrn 1.264
_exptl_crystal_density_method 'not measured'
_exptl_crystal_description prism
_exptl_crystal_F_000 1718
_exptl_crystal_size_max 0.4
_exptl_crystal_size_mid 0.2
_exptl_crystal_size_min 0.2
_refine_diff_density_max 2.069
_refine_diff_density_min -1.665
_refine_diff_density_rms 0.093
_refine_ls_extinction_method none
_refine_ls_goodness_of_fit_ref 1.050
_refine_ls_hydrogen_treatment constr
_refine_ls_matrix_type full
_refine_ls_number_parameters 1097
_refine_ls_number_reflns 20664
_refine_ls_number_restraints 206
_refine_ls_restrained_S_all 1.087
_refine_ls_R_factor_all 0.0477
_refine_ls_R_factor_gt 0.0410
_refine_ls_shift/su_max 0.001
_refine_ls_shift/su_mean 0.000
_refine_ls_structure_factor_coef Fsqd
_refine_ls_weighting_details 'calc w=1/[\s^2^(Fo^2^)+(0.0428P)^2^+9.3872P] where P=(Fo^2^+2Fc^2^)/3'
_refine_ls_weighting_scheme calc
_refine_ls_wR_factor_gt 0.0984
_refine_ls_wR_factor_ref 0.1018
_reflns_number_gt 18678
_reflns_number_total 20664
_reflns_threshold_expression >2sigma(I)
_cod_data_source_file om5b00243_si_002.cif
_cod_data_source_block smcp
_cod_depositor_comments
;
The following automatic conversions were performed:

'_symmetry_cell_setting' value 'Triclinic' changed to 'triclinic'
according to
/usr/data/users/saulius/crontab/automatic-downloads/rss-feeds/ACS/lib/dictionaries/cif_core.dic
dictionary named 'cif_core.dic' version 2.4.2 from 2011-04-26.

Automatic conversion script
Id: cif_fix_values 3271 2015-04-21 07:52:19Z andrius 

 Adding full bibliography for 4085770--4085776.cif.
;
_cod_original_sg_symbol_H-M P-1
_cod_database_code 4085775

loop_
_symmetry_equiv_pos_as_xyz
'x, y, z'
'-x, -y, -z'

loop_
_atom_site_label
_atom_site_type_symbol
_atom_site_fract_x
_atom_site_fract_y
_atom_site_fract_z
_atom_site_U_iso_or_equiv
_atom_site_adp_type
_atom_site_occupancy
_atom_site_symmetry_multiplicity
_atom_site_calc_flag
_atom_site_refinement_flags
_atom_site_disorder_assembly
_atom_site_disorder_group
Sm1 Sm 0.527224(8) 0.499678(5) 0.173132(4) 0.01348(2) Uani 1 1 d . . .
N1 N 0.47701(14) 0.52895(9) 0.06405(7) 0.0178(3) Uani 1 1 d . . .
C1 C 0.38104(16) 0.59460(11) 0.22618(9) 0.0173(4) Uani 1 1 d . . .
C2 C 0.45129(16) 0.64815(11) 0.19408(9) 0.0160(4) Uani 1 1 d . . .
C3 C 0.55520(16) 0.65340(11) 0.22837(9) 0.0165(4) Uani 1 1 d . . .
C4 C 0.54938(16) 0.60267(11) 0.28134(9) 0.0160(4) Uani 1 1 d . . .
C5 C 0.44257(16) 0.56706(11) 0.28013(9) 0.0162(4) Uani 1 1 d . . .
C6 C 0.26164(16) 0.56944(11) 0.21011(9) 0.0189(4) Uani 1 1 d . . .
H6A H 0.2547 0.5403 0.1686 0.023 Uiso 1 1 calc R . .
H6B H 0.2386 0.5325 0.2417 0.023 Uiso 1 1 calc R . .
C7 C 0.18402(16) 0.63609(12) 0.20779(11) 0.0230(4) Uani 1 1 d . . .
C8 C 0.16105(17) 0.67738(12) 0.26400(12) 0.0261(5) Uani 1 1 d . . .
H8A H 0.1930 0.6639 0.3033 0.031 Uiso 1 1 calc R . .
C9 C 0.09040(18) 0.73887(14) 0.26190(15) 0.0373(6) Uani 1 1 d . . .
H9A H 0.0754 0.7660 0.2999 0.045 Uiso 1 1 calc R . .
C10 C 0.0425(2) 0.75978(15) 0.20372(17) 0.0446(7) Uani 1 1 d . . .
H10A H -0.0034 0.8016 0.2024 0.054 Uiso 1 1 calc R . .
C11 C 0.0631(2) 0.71823(17) 0.14779(16) 0.0448(7) Uani 1 1 d . . .
H11A H 0.0304 0.7316 0.1086 0.054 Uiso 1 1 calc R . .
C12 C 0.1329(2) 0.65615(15) 0.14966(13) 0.0353(6) Uani 1 1 d . . .
H12A H 0.1454 0.6279 0.1117 0.042 Uiso 1 1 calc R . .
C13 C 0.42069(17) 0.69240(11) 0.13400(9) 0.0196(4) Uani 1 1 d . . .
H13A H 0.4706 0.6804 0.1016 0.024 Uiso 1 1 calc R . .
H13B H 0.3488 0.6724 0.1170 0.024 Uiso 1 1 calc R . .
C14 C 0.42191(17) 0.78289(12) 0.14519(9) 0.0205(4) Uani 1 1 d . . .
C15 C 0.35104(19) 0.81787(13) 0.18516(11) 0.0276(5) Uani 1 1 d . . .
H15A H 0.3007 0.7856 0.2050 0.033 Uiso 1 1 calc R . .
C16 C 0.3546(2) 0.90107(14) 0.19587(13) 0.0344(6) Uani 1 1 d . . .
H16A H 0.3065 0.9238 0.2225 0.041 Uiso 1 1 calc R . .
C17 C 0.4298(2) 0.94977(13) 0.16682(13) 0.0356(6) Uani 1 1 d . . .
H17A H 0.4329 1.0051 0.1744 0.043 Uiso 1 1 calc R . .
C18 C 0.5001(2) 0.91553(14) 0.12641(12) 0.0326(5) Uani 1 1 d U . .
H18A H 0.5505 0.9479 0.1068 0.039 Uiso 1 1 calc R . .
C19 C 0.49543(19) 0.83302(13) 0.11518(10) 0.0257(5) Uani 1 1 d . . .
H19A H 0.5419 0.8107 0.0873 0.031 Uiso 1 1 calc R . .
C20 C 0.65353(16) 0.70555(11) 0.21354(9) 0.0179(4) Uani 1 1 d . . .
H20A H 0.6397 0.7267 0.1715 0.021 Uiso 1 1 calc R . .
H20B H 0.7144 0.6722 0.2111 0.021 Uiso 1 1 calc R . .
C21 C 0.68569(17) 0.77536(11) 0.26191(9) 0.0201(4) Uani 1 1 d . . .
C22 C 0.78915(19) 0.78337(13) 0.29252(11) 0.0269(5) Uani 1 1 d . . .
H22A H 0.8386 0.7458 0.2832 0.032 Uiso 1 1 calc R . .
C23 C 0.8200(3) 0.84679(16) 0.33697(14) 0.0488(4) Uani 1 1 d U . .
H23A H 0.8892 0.8509 0.3575 0.059 Uiso 1 1 calc R . .
C24 C 0.7483(3) 0.90331(17) 0.35063(14) 0.0498(4) Uani 1 1 d U . .
H24A H 0.7692 0.9458 0.3801 0.060 Uiso 1 1 calc R . .
C25 C 0.6444(3) 0.89694(17) 0.32036(14) 0.0471(4) Uani 1 1 d U . .
H25A H 0.5960 0.9353 0.3294 0.057 Uiso 1 1 calc R . .
C26 C 0.61292(19) 0.83288(12) 0.27629(10) 0.0250(5) Uani 1 1 d U . .
H26A H 0.5432 0.8285 0.2564 0.030 Uiso 1 1 calc R . .
C27 C 0.64137(17) 0.59194(12) 0.33160(9) 0.0191(4) Uani 1 1 d . . .
H27A H 0.7071 0.6182 0.3177 0.023 Uiso 1 1 calc R . .
H27B H 0.6524 0.5352 0.3330 0.023 Uiso 1 1 calc R . .
C28 C 0.62547(17) 0.62412(12) 0.39977(9) 0.0199(4) Uani 1 1 d . . .
C29 C 0.61346(18) 0.57175(13) 0.44926(10) 0.0251(5) Uani 1 1 d . . .
H29A H 0.6166 0.5170 0.4408 0.030 Uiso 1 1 calc R . .
C30 C 0.5968(2) 0.60087(16) 0.51109(10) 0.0313(5) Uani 1 1 d . . .
H30A H 0.5873 0.5653 0.5434 0.038 Uiso 1 1 calc R . .
C31 C 0.5942(2) 0.68176(16) 0.52489(10) 0.0323(6) Uani 1 1 d . . .
H31A H 0.5826 0.7008 0.5663 0.039 Uiso 1 1 calc R . .
C32 C 0.6090(2) 0.73483(15) 0.47653(11) 0.0326(6) Uani 1 1 d . . .
H32A H 0.6092 0.7897 0.4858 0.039 Uiso 1 1 calc R . .
C33 C 0.6237(2) 0.70608(13) 0.41422(10) 0.0273(5) Uani 1 1 d . . .
H33A H 0.6323 0.7419 0.3819 0.033 Uiso 1 1 calc R . .
C34 C 0.39667(16) 0.51903(11) 0.33285(9) 0.0181(4) Uani 1 1 d . . .
H34A H 0.4562 0.5000 0.3592 0.022 Uiso 1 1 calc R . .
H34B H 0.3542 0.4725 0.3132 0.022 Uiso 1 1 calc R . .
C35 C 0.32573(16) 0.56537(12) 0.37636(9) 0.0192(4) Uani 1 1 d . . .
C36 C 0.34917(18) 0.64621(13) 0.39334(10) 0.0259(5) Uani 1 1 d . . .
H36A H 0.4084 0.6733 0.3771 0.031 Uiso 1 1 calc R . .
C37 C 0.2849(2) 0.68722(15) 0.43443(11) 0.0334(6) Uani 1 1 d . . .
H37A H 0.3016 0.7413 0.4454 0.040 Uiso 1 1 calc R . .
C38 C 0.1962(2) 0.64765(16) 0.45900(11) 0.0345(5) Uani 1 1 d U . .
H38A H 0.1536 0.6748 0.4866 0.041 Uiso 1 1 calc R . .
C39 C 0.1720(2) 0.56736(17) 0.44196(12) 0.0356(5) Uani 1 1 d U . .
H39A H 0.1126 0.5404 0.4581 0.043 Uiso 1 1 calc R . .
C40 C 0.23618(18) 0.52657(14) 0.40075(11) 0.0277(5) Uani 1 1 d . . .
H40A H 0.2187 0.4727 0.3895 0.033 Uiso 1 1 calc R . .
C41 C 0.62999(15) 0.36295(10) 0.20094(9) 0.0144(4) Uani 1 1 d . . .
C42 C 0.59295(15) 0.35196(10) 0.13461(9) 0.0156(4) Uani 1 1 d . B .
C43 C 0.47771(15) 0.34385(10) 0.13057(9) 0.0151(4) Uani 1 1 d . . .
C44 C 0.44281(14) 0.34980(10) 0.19417(9) 0.0141(4) Uani 1 1 d . . .
C45 C 0.53744(15) 0.36116(10) 0.23774(9) 0.0137(4) Uani 1 1 d . . .
C46 C 0.74579(15) 0.36053(11) 0.22797(10) 0.0183(4) Uani 1 1 d . . .
H46A H 0.7893 0.3464 0.1927 0.022 Uiso 1 1 calc R . .
H46B H 0.7485 0.3176 0.2575 0.022 Uiso 1 1 calc R . .
C47 C 0.79892(15) 0.43579(12) 0.26276(10) 0.0187(4) Uani 1 1 d . . .
C48 C 0.83047(18) 0.43804(14) 0.32833(11) 0.0258(5) Uani 1 1 d . . .
H48A H 0.8114 0.3948 0.3526 0.031 Uiso 1 1 calc R . .
C49 C 0.8906(2) 0.50497(16) 0.35786(12) 0.0340(6) Uani 1 1 d . . .
H49A H 0.9104 0.5062 0.4017 0.041 Uiso 1 1 calc R . .
C50 C 0.9208(2) 0.56923(15) 0.32229(13) 0.0342(6) Uani 1 1 d . . .
H50A H 0.9629 0.6128 0.3418 0.041 Uiso 1 1 calc R . .
C51 C 0.88796(18) 0.56836(14) 0.25704(12) 0.0291(5) Uani 1 1 d . . .
H51A H 0.9073 0.6117 0.2330 0.035 Uiso 1 1 calc R . .
C52 C 0.82620(17) 0.50256(12) 0.22785(10) 0.0220(4) Uani 1 1 d . . .
H52A H 0.8027 0.5030 0.1845 0.026 Uiso 1 1 calc R . .
C53 C 0.66504(17) 0.34033(12) 0.08024(10) 0.0214(4) Uani 1 1 d . . .
H53A H 0.7332 0.3718 0.0894 0.026 Uiso 1 1 calc R A 1
H53B H 0.6305 0.3577 0.0406 0.026 Uiso 1 1 calc R A 1
C54 C 0.6859(3) 0.2483(3) 0.0728(2) 0.0153(9) Uani 0.494(3) 1 d P B 1
C55 C 0.6904(4) 0.1968(3) 0.1229(2) 0.0213(11) Uani 0.494(3) 1 d P B 1
H55A H 0.6751 0.2153 0.1638 0.026 Uiso 0.494(3) 1 calc PR B 1
C56 C 0.7173(4) 0.1184(3) 0.1135(2) 0.0249(11) Uani 0.494(3) 1 d P B 1
H56A H 0.7252 0.0860 0.1483 0.030 Uiso 0.494(3) 1 calc PR B 1
C57 C 0.7321(4) 0.0886(3) 0.0521(2) 0.0345(5) Uani 0.494(3) 1 d PU B 1
H57A H 0.7483 0.0355 0.0455 0.041 Uiso 0.494(3) 1 calc PR B 1
C58 C 0.7230(4) 0.1371(3) 0.0006(2) 0.0326(5) Uani 0.494(3) 1 d PU B 1
H58A H 0.7316 0.1165 -0.0408 0.039 Uiso 0.494(3) 1 calc PR B 1
C59 C 0.7010(4) 0.2163(3) 0.0108(2) 0.0230(9) Uani 0.494(3) 1 d PU B 1
H59A H 0.6961 0.2490 -0.0240 0.028 Uiso 0.494(3) 1 calc PR B 1
C54' C 0.7108(4) 0.2618(3) 0.0682(2) 0.0186(10) Uani 0.506(3) 1 d P B 2
C55' C 0.7160(4) 0.2066(3) 0.1171(2) 0.0182(10) Uani 0.506(3) 1 d PU B 2
H55B H 0.6914 0.2191 0.1572 0.022 Uiso 0.506(3) 1 calc PR B 2
C56' C 0.7590(5) 0.1323(3) 0.1041(3) 0.0363(14) Uani 0.506(3) 1 d P B 2
H56B H 0.7612 0.0954 0.1361 0.044 Uiso 0.506(3) 1 calc PR B 2
C57' C 0.7977(5) 0.1125(3) 0.0458(3) 0.0421(12) Uani 0.506(3) 1 d PU B 2
H57B H 0.8277 0.0638 0.0384 0.051 Uiso 0.506(3) 1 calc PR B 2
C58' C 0.7907(5) 0.1678(3) -0.0021(2) 0.0444(13) Uani 0.506(3) 1 d P B 2
H58B H 0.8154 0.1554 -0.0423 0.053 Uiso 0.506(3) 1 calc PR B 2
C59' C 0.7480(4) 0.2404(3) 0.0092(2) 0.0294(11) Uani 0.506(3) 1 d P B 2
H59B H 0.7439 0.2761 -0.0236 0.035 Uiso 0.506(3) 1 calc PR B 2
C60 C 0.40484(17) 0.32464(11) 0.06937(9) 0.0205(4) Uani 1 1 d . . .
H60A H 0.3463 0.3603 0.0686 0.025 Uiso 1 1 calc R . .
H60B H 0.4463 0.3350 0.0325 0.025 Uiso 1 1 calc R . .
C61 C 0.3569(2) 0.23874(13) 0.06295(10) 0.0291(5) Uani 1 1 d . . .
C62 C 0.4227(3) 0.17508(14) 0.05589(12) 0.0424(7) Uani 1 1 d . . .
H62A H 0.4969 0.1842 0.0531 0.051 Uiso 1 1 calc R . .
C63 C 0.3740(3) 0.09649(17) 0.05302(14) 0.0488(4) Uani 1 1 d U . .
H63A H 0.4161 0.0530 0.0475 0.059 Uiso 1 1 calc R . .
C64 C 0.2616(3) 0.08363(17) 0.05846(14) 0.0498(4) Uani 1 1 d U . .
H64A H 0.2306 0.0315 0.0579 0.060 Uiso 1 1 calc R . .
C65 C 0.1989(3) 0.14489(17) 0.06444(14) 0.0471(4) Uani 1 1 d U . .
H65A H 0.1249 0.1355 0.0679 0.057 Uiso 1 1 calc R . .
C66 C 0.2449(3) 0.22270(18) 0.06544(14) 0.0483(7) Uani 1 1 d . . .
H66A H 0.2005 0.2652 0.0678 0.058 Uiso 1 1 calc R . .
C67 C 0.32634(15) 0.33938(11) 0.21227(9) 0.0180(4) Uani 1 1 d . . .
H67A H 0.2788 0.3354 0.1732 0.022 Uiso 1 1 calc R . .
H67B H 0.3098 0.3868 0.2372 0.022 Uiso 1 1 calc R . .
C68 C 0.30197(15) 0.26603(12) 0.25094(10) 0.0191(4) Uani 1 1 d . . .
C69 C 0.31535(19) 0.18899(13) 0.22575(11) 0.0258(5) Uani 1 1 d . . .
H69A H 0.3403 0.1820 0.1850 0.031 Uiso 1 1 calc R . .
C70 C 0.2916(2) 0.12259(13) 0.26121(12) 0.0322(6) Uani 1 1 d . . .
H70A H 0.2998 0.0715 0.2436 0.039 Uiso 1 1 calc R . .
C71 C 0.2559(2) 0.13192(14) 0.32252(12) 0.0318(5) Uani 1 1 d . . .
H71A H 0.2416 0.0874 0.3464 0.038 Uiso 1 1 calc R . .
C72 C 0.24162(19) 0.20775(14) 0.34792(11) 0.0292(5) Uani 1 1 d . . .
H72A H 0.2169 0.2145 0.3888 0.035 Uiso 1 1 calc R . .
C73 C 0.26442(17) 0.27417(13) 0.31209(10) 0.0235(5) Uani 1 1 d . . .
H73A H 0.2543 0.3251 0.3295 0.028 Uiso 1 1 calc R . .
C74 C 0.54370(15) 0.35269(11) 0.30982(9) 0.0156(4) Uani 1 1 d . . .
H74A H 0.4728 0.3594 0.3254 0.019 Uiso 1 1 calc R . .
H74B H 0.5933 0.3949 0.3303 0.019 Uiso 1 1 calc R . .
C75 C 0.58162(16) 0.27165(11) 0.32926(9) 0.0183(4) Uani 1 1 d . . .
C76 C 0.57072(18) 0.20441(12) 0.28721(10) 0.0225(4) Uani 1 1 d . . .
H76A H 0.5422 0.2089 0.2452 0.027 Uiso 1 1 calc R . .
C77 C 0.6016(2) 0.13032(13) 0.30667(11) 0.0301(5) Uani 1 1 d . . .
H77A H 0.5932 0.0858 0.2780 0.036 Uiso 1 1 calc R . .
C78 C 0.6449(2) 0.12326(14) 0.36893(12) 0.0374(6) Uani 1 1 d . . .
H78A H 0.6645 0.0737 0.3824 0.045 Uiso 1 1 calc R . .
C79 C 0.6588(2) 0.18991(15) 0.41110(12) 0.0393(6) Uani 1 1 d . . .
H79A H 0.6897 0.1854 0.4526 0.047 Uiso 1 1 calc R . .
C80 C 0.6269(2) 0.26389(13) 0.39173(10) 0.0279(5) Uani 1 1 d . . .
H80A H 0.6357 0.3083 0.4205 0.033 Uiso 1 1 calc R . .
C81 C 0.39430(17) 0.50124(11) 0.01824(9) 0.0177(4) Uani 1 1 d . . .
C82 C 0.28639(18) 0.50235(12) 0.03130(9) 0.0221(4) Uani 1 1 d . . .
H82A H 0.2694 0.5271 0.0698 0.026 Uiso 1 1 calc R . .
C83 C 0.20184(18) 0.46781(14) -0.01110(10) 0.0263(5) Uani 1 1 d D . .
H83A H 0.1332(7) 0.4737(16) -0.0011(11) 0.032 Uiso 1 1 d D . .
C84 C 0.58090(17) 0.53255(11) 0.04331(9) 0.0175(4) Uani 1 1 d . . .
C85 C 0.66660(18) 0.56988(12) 0.08373(9) 0.0215(4) Uani 1 1 d . . .
H85A H 0.6510 0.5953 0.1223 0.026 Uiso 1 1 calc R . .
C86 C 0.77518(18) 0.57027(13) 0.06816(10) 0.0260(5) Uani 1 1 d D . .
H86A H 0.8298(11) 0.5946(12) 0.0944(9) 0.031 Uiso 1 1 d D . .
C1S C 0.3052(3) -0.05918(18) 0.42643(16) 0.0521(8) Uani 1 1 d . . .
C2S C 0.2311(3) -0.08934(18) 0.37656(18) 0.0555(9) Uani 1 1 d . . .
H2SA H 0.2525 -0.1265 0.3463 0.067 Uiso 1 1 calc R . .
C3S C 0.1276(3) -0.0655(2) 0.3711(2) 0.0723(12) Uani 1 1 d . . .
H3SA H 0.0805 -0.0860 0.3368 0.087 Uiso 1 1 calc R . .
C4S C 0.0925(3) -0.0122(3) 0.4152(2) 0.0720(9) Uani 1 1 d U . .
H4SA H 0.0220 0.0037 0.4113 0.086 Uiso 1 1 calc R . .
C5S C 0.1620(3) 0.0170(2) 0.46462(18) 0.0707(10) Uani 1 1 d . . .
H5SA H 0.1382 0.0528 0.4952 0.085 Uiso 1 1 calc R . .
C6S C 0.2677(3) -0.0047(2) 0.47104(15) 0.0622(10) Uani 1 1 d . . .
H6SA H 0.3141 0.0170 0.5053 0.075 Uiso 1 1 calc R . .
C7S C 0.4190(3) -0.0818(3) 0.4340(2) 0.0769(12) Uani 1 1 d . . .
H7SA H 0.4283 -0.1266 0.4049 0.115 Uiso 1 1 calc R . .
H7SB H 0.4353 -0.0963 0.4774 0.115 Uiso 1 1 calc R . .
H7SC H 0.4669 -0.0373 0.4245 0.115 Uiso 1 1 calc R . .
C8S C 1.0138(3) 0.2839(3) 0.1775(3) 0.0965(17) Uani 1 1 d . . .
C9S C 0.9807(3) 0.2882(3) 0.1120(3) 0.0912(14) Uani 1 1 d U . .
H9SA H 0.9602 0.2408 0.0881 0.109 Uiso 1 1 calc R . .
C10S C 0.9770(4) 0.3613(4) 0.0807(3) 0.0997(15) Uani 1 1 d U . .
H10B H 0.9550 0.3633 0.0374 0.120 Uiso 1 1 calc R . .
C11S C 1.0082(3) 0.4283(4) 0.1187(2) 0.0886(15) Uani 1 1 d . . .
H11B H 1.0065 0.4783 0.1013 0.106 Uiso 1 1 calc R . .
C12S C 1.0421(2) 0.4232(3) 0.1827(2) 0.0765(13) Uani 1 1 d . . .
H12B H 1.0639 0.4701 0.2071 0.092 Uiso 1 1 calc R . .
C13S C 1.0450(3) 0.3516(3) 0.2115(3) 0.0841(15) Uani 1 1 d . . .
H13C H 1.0687 0.3502 0.2547 0.101 Uiso 1 1 calc R . .
C14S C 1.0086(6) 0.2086(5) 0.2016(4) 0.1462(6) Uani 1 1 d U . .
H14A H 1.0663 0.2054 0.2343 0.219 Uiso 1 1 calc R . .
H14B H 1.0154 0.1692 0.1674 0.219 Uiso 1 1 calc R . .
H14C H 0.9403 0.1988 0.2198 0.219 Uiso 1 1 calc R . .
C15S C 1.0201(2) 0.7433(3) 0.59295(17) 0.0721(10) Uani 1 1 d U . .
C16S C 0.9564(2) 0.6709(3) 0.57535(16) 0.0714(12) Uani 1 1 d . . .
H16B H 0.9511 0.6304 0.6042 0.086 Uiso 1 1 calc R . .
C17S C 0.9024(2) 0.6613(2) 0.51470(15) 0.0463(7) Uani 1 1 d . . .
H17B H 0.8583 0.6153 0.5027 0.056 Uiso 1 1 calc R . .
C18S C 0.9156(3) 0.7211(2) 0.47299(18) 0.0577(9) Uani 1 1 d . . .
H18B H 0.8802 0.7159 0.4321 0.069 Uiso 1 1 calc R . .
C19S C 0.9809(3) 0.7891(2) 0.4912(2) 0.0814(12) Uani 1 1 d U . .
H19B H 0.9901 0.8286 0.4619 0.098 Uiso 1 1 calc R . .
C20S C 1.0320(3) 0.7999(2) 0.5507(2) 0.0781(11) Uani 1 1 d U . .
H20C H 1.0751 0.8466 0.5621 0.094 Uiso 1 1 calc R . .
C21S C 1.0682(5) 0.7692(4) 0.6577(3) 0.1190(9) Uani 1 1 d U . .
H21A H 1.1373 0.7974 0.6542 0.179 Uiso 1 1 calc R . .
H21B H 1.0776 0.7232 0.6827 0.179 Uiso 1 1 calc R . .
H21C H 1.0211 0.8040 0.6783 0.179 Uiso 1 1 calc R . .
C22S C -0.1418(3) 0.8994(2) 0.12301(19) 0.080(2) Uani 0.542(4) 1 d PG C 1
C23S C -0.1477(3) 0.9428(3) 0.1810(2) 0.0529(12) Uani 0.542(4) 1 d PGU C 1
H23B H -0.2106 0.9383 0.2028 0.063 Uiso 0.542(4) 1 calc PR C 1
C24S C -0.0598(4) 0.9928(3) 0.2063(2) 0.0714(18) Uani 0.542(4) 1 d PGU C 1
H24B H -0.0638 1.0218 0.2451 0.086 Uiso 0.542(4) 1 calc PR C 1
C25S C 0.0341(3) 0.9994(3) 0.1737(3) 0.0720(9) Uani 0.542(4) 1 d PGU C 1
H25B H 0.0929 1.0329 0.1906 0.086 Uiso 0.542(4) 1 calc PR C 1
C26S C 0.0401(3) 0.9560(3) 0.1157(3) 0.0847(15) Uani 0.542(4) 1 d PGU C 1
H26B H 0.1029 0.9604 0.0938 0.102 Uiso 0.542(4) 1 calc PR C 1
C27S C -0.0479(3) 0.9060(3) 0.0904(2) 0.0626(16) Uani 0.542(4) 1 d PGU C 1
H27C H -0.0439 0.8769 0.0516 0.075 Uiso 0.542(4) 1 calc PR C 1
C28S C -0.2147(8) 0.8541(6) 0.1067(5) 0.0986(5) Uani 0.542(4) 1 d PU C 1
H28A H -0.2759 0.8666 0.1302 0.148 Uiso 0.542(4) 1 calc PR C 1
H28B H -0.1956 0.8008 0.1151 0.148 Uiso 0.542(4) 1 calc PR C 1
H28C H -0.2326 0.8577 0.0615 0.148 Uiso 0.542(4) 1 calc PR C 1
C22Q C -0.0262(4) 0.9336(3) 0.1216(2) 0.0547(19) Uani 0.458(4) 1 d PG C 2
C23Q C -0.1344(4) 0.9174(3) 0.1327(3) 0.0529(12) Uani 0.458(4) 1 d PGU C 2
H23C H -0.1800 0.8866 0.1025 0.063 Uiso 0.458(4) 1 calc PR C 2
C24Q C -0.1747(4) 0.9473(4) 0.1889(3) 0.086(3) Uani 0.458(4) 1 d PG C 2
H24C H -0.2471 0.9365 0.1964 0.103 Uiso 0.458(4) 1 calc PR C 2
C25Q C -0.1066(5) 0.9934(4) 0.2340(3) 0.0720(15) Uani 0.458(4) 1 d PGU C 2
H25C H -0.1335 1.0135 0.2717 0.086 Uiso 0.458(4) 1 calc PR C 2
C26Q C 0.0016(5) 1.0097(3) 0.2229(2) 0.081(3) Uani 0.458(4) 1 d PG C 2
H26C H 0.0471 1.0405 0.2531 0.097 Uiso 0.458(4) 1 calc PR C 2
C27Q C 0.0418(4) 0.9798(3) 0.1667(3) 0.085(3) Uani 0.458(4) 1 d PG C 2
H27D H 0.1142 0.9906 0.1592 0.102 Uiso 0.458(4) 1 calc PR C 2
C28Q C 0.0134(10) 0.9063(8) 0.0632(6) 0.0986(5) Uani 0.458(4) 1 d PU C 2
H28D H -0.0382 0.8672 0.0415 0.148 Uiso 0.458(4) 1 calc PR C 2
H28E H 0.0808 0.8824 0.0720 0.148 Uiso 0.458(4) 1 calc PR C 2
H28F H 0.0246 0.9506 0.0363 0.148 Uiso 0.458(4) 1 calc PR C 2

loop_
_atom_site_aniso_label
_atom_site_aniso_U_11
_atom_site_aniso_U_22
_atom_site_aniso_U_33
_atom_site_aniso_U_23
_atom_site_aniso_U_13
_atom_site_aniso_U_12
Sm1 0.02147(4) 0.01055(4) 0.00878(4) 0.00007(3) 0.00268(3) 0.00249(3)
N1 0.0291(8) 0.0134(7) 0.0113(7) -0.0002(6) 0.0020(6) 0.0047(6)
C1 0.0234(9) 0.0150(8) 0.0146(8) 0.0010(7) 0.0044(7) 0.0068(7)
C2 0.0255(9) 0.0118(7) 0.0117(8) 0.0002(6) 0.0041(7) 0.0064(7)
C3 0.0267(9) 0.0110(7) 0.0117(8) -0.0009(6) 0.0014(7) 0.0029(7)
C4 0.0253(9) 0.0124(7) 0.0111(8) -0.0006(6) 0.0035(7) 0.0054(7)
C5 0.0244(9) 0.0141(8) 0.0111(8) 0.0001(6) 0.0050(7) 0.0065(7)
C6 0.0242(9) 0.0173(8) 0.0161(8) 0.0010(7) 0.0035(7) 0.0057(7)
C7 0.0195(9) 0.0197(9) 0.0309(10) 0.0080(8) 0.0040(8) 0.0033(7)
C8 0.0194(9) 0.0184(9) 0.0404(12) -0.0014(9) 0.0033(9) 0.0015(7)
C9 0.0212(10) 0.0204(10) 0.0707(18) -0.0058(11) 0.0103(11) 0.0029(8)
C10 0.0239(11) 0.0250(11) 0.088(2) 0.0179(12) 0.0052(12) 0.0091(9)
C11 0.0306(12) 0.0417(13) 0.0650(17) 0.0267(13) -0.0005(12) 0.0103(10)
C12 0.0314(11) 0.0383(12) 0.0383(12) 0.0165(10) 0.0018(10) 0.0094(10)
C13 0.0289(9) 0.0174(8) 0.0132(8) 0.0035(7) 0.0007(7) 0.0058(7)
C14 0.0282(9) 0.0166(8) 0.0173(9) 0.0054(7) -0.0007(7) 0.0051(7)
C15 0.0327(11) 0.0182(9) 0.0337(11) 0.0056(8) 0.0081(9) 0.0055(8)
C16 0.0401(12) 0.0202(10) 0.0460(14) 0.0046(9) 0.0137(11) 0.0114(9)
C17 0.0500(14) 0.0152(9) 0.0432(13) 0.0069(9) 0.0080(11) 0.0064(9)
C18 0.0415(11) 0.0255(9) 0.0316(10) 0.0076(8) 0.0053(8) 0.0023(8)
C19 0.0343(11) 0.0239(10) 0.0201(9) 0.0066(8) 0.0042(8) 0.0046(8)
C20 0.0248(9) 0.0154(8) 0.0137(8) 0.0007(7) 0.0025(7) 0.0018(7)
C21 0.0316(10) 0.0148(8) 0.0137(8) 0.0014(7) 0.0014(7) 0.0005(7)
C22 0.0335(11) 0.0201(9) 0.0262(10) -0.0004(8) -0.0034(9) 0.0016(8)
C23 0.0793(7) 0.0286(8) 0.0342(9) -0.0005(7) -0.0187(8) -0.0022(6)
C24 0.0760(7) 0.0304(8) 0.0382(9) -0.0050(7) -0.0142(8) -0.0098(7)
C25 0.0662(7) 0.0349(9) 0.0367(9) -0.0011(7) -0.0057(8) -0.0115(7)
C26 0.0378(11) 0.0205(9) 0.0175(9) 0.0014(7) 0.0025(8) 0.0055(8)
C27 0.0268(9) 0.0181(8) 0.0129(8) 0.0008(7) 0.0021(7) 0.0055(7)
C28 0.0272(9) 0.0214(9) 0.0110(8) -0.0001(7) -0.0015(7) 0.0048(7)
C29 0.0319(10) 0.0260(10) 0.0175(9) 0.0060(8) -0.0021(8) 0.0043(8)
C30 0.0358(11) 0.0441(13) 0.0146(9) 0.0103(9) -0.0002(8) 0.0035(10)
C31 0.0351(11) 0.0489(14) 0.0123(9) -0.0043(9) -0.0002(8) 0.0051(10)
C32 0.0491(13) 0.0293(11) 0.0190(10) -0.0073(9) 0.0009(9) 0.0080(10)
C33 0.0446(12) 0.0241(10) 0.0135(9) 0.0000(8) 0.0011(9) 0.0059(9)
C34 0.0265(9) 0.0157(8) 0.0137(8) 0.0027(7) 0.0070(7) 0.0065(7)
C35 0.0236(9) 0.0245(9) 0.0110(8) 0.0027(7) 0.0024(7) 0.0097(7)
C36 0.0297(10) 0.0265(10) 0.0226(10) -0.0032(8) 0.0067(8) 0.0074(8)
C37 0.0372(12) 0.0361(12) 0.0271(11) -0.0116(9) 0.0007(9) 0.0144(10)
C38 0.0331(9) 0.0480(10) 0.0239(9) -0.0074(8) 0.0039(8) 0.0190(8)
C39 0.0275(10) 0.0525(12) 0.0286(11) 0.0009(10) 0.0112(9) 0.0073(10)
C40 0.0289(10) 0.0319(11) 0.0235(10) 0.0024(9) 0.0068(8) 0.0053(9)
C41 0.0180(8) 0.0115(7) 0.0138(8) -0.0004(6) 0.0016(6) 0.0033(6)
C42 0.0227(8) 0.0106(7) 0.0138(8) 0.0003(6) 0.0029(7) 0.0030(6)
C43 0.0215(8) 0.0100(7) 0.0136(8) 0.0002(6) -0.0016(7) 0.0017(6)
C44 0.0154(8) 0.0100(7) 0.0172(8) 0.0019(6) 0.0021(6) 0.0006(6)
C45 0.0180(8) 0.0104(7) 0.0133(8) 0.0014(6) 0.0013(6) 0.0031(6)
C46 0.0171(8) 0.0168(8) 0.0213(9) 0.0007(7) 0.0017(7) 0.0038(7)
C47 0.0151(8) 0.0205(9) 0.0204(9) 0.0005(7) 0.0003(7) 0.0033(7)
C48 0.0262(10) 0.0285(10) 0.0225(10) 0.0036(8) -0.0023(8) 0.0022(8)
C49 0.0351(12) 0.0389(13) 0.0258(11) -0.0035(10) -0.0087(9) 0.0016(10)
C50 0.0286(11) 0.0308(11) 0.0402(13) -0.0079(10) -0.0060(10) -0.0042(9)
C51 0.0271(10) 0.0226(10) 0.0372(12) 0.0002(9) 0.0028(9) -0.0017(8)
C52 0.0223(9) 0.0228(9) 0.0212(9) 0.0013(8) 0.0028(8) 0.0013(8)
C53 0.0294(10) 0.0193(9) 0.0172(9) 0.0007(7) 0.0084(8) 0.0061(8)
C54 0.0182(18) 0.0123(17) 0.0157(18) -0.0044(14) 0.0078(14) -0.0002(14)
C55 0.026(2) 0.0166(19) 0.021(2) 0.0024(16) 0.0043(17) -0.0014(16)
C56 0.034(2) 0.0172(19) 0.024(2) -0.0009(16) 0.0002(18) 0.0069(17)
C57 0.0331(9) 0.0480(10) 0.0239(9) -0.0074(8) 0.0039(8) 0.0190(8)
C58 0.0415(11) 0.0255(9) 0.0316(10) 0.0076(8) 0.0053(8) 0.0023(8)
C59 0.0241(18) 0.0269(19) 0.0181(17) -0.0009(15) 0.0015(15) 0.0038(15)
C54' 0.022(2) 0.018(2) 0.0171(19) 0.0043(16) 0.0036(16) 0.0049(17)
C55' 0.0218(19) 0.0137(18) 0.0192(19) -0.0021(14) 0.0017(15) 0.0035(15)
C56' 0.055(3) 0.020(2) 0.034(3) 0.0016(19) -0.007(3) 0.013(2)
C57' 0.051(2) 0.037(2) 0.040(2) -0.0116(18) -0.003(2) 0.0290(19)
C58' 0.071(3) 0.045(3) 0.020(2) -0.0108(19) 0.003(2) 0.035(2)
C59' 0.041(3) 0.034(2) 0.0153(19) -0.0005(17) 0.0022(18) 0.018(2)
C60 0.0300(10) 0.0154(8) 0.0154(8) 0.0016(7) -0.0035(8) 0.0009(7)
C61 0.0478(13) 0.0189(9) 0.0174(9) 0.0017(8) -0.0128(9) -0.0057(9)
C62 0.0817(19) 0.0193(10) 0.0231(11) -0.0033(9) -0.0170(12) 0.0052(12)
C63 0.0793(7) 0.0286(8) 0.0342(9) -0.0005(7) -0.0187(8) -0.0022(6)
C64 0.0760(7) 0.0304(8) 0.0382(9) -0.0050(7) -0.0142(8) -0.0098(7)
C65 0.0662(7) 0.0349(9) 0.0367(9) -0.0011(7) -0.0057(8) -0.0115(7)
C66 0.0537(16) 0.0456(15) 0.0399(14) 0.0082(12) -0.0202(12) -0.0207(13)
C67 0.0179(8) 0.0161(8) 0.0203(9) 0.0029(7) 0.0016(7) 0.0011(7)
C68 0.0153(8) 0.0187(8) 0.0233(9) 0.0035(7) 0.0013(7) -0.0001(7)
C69 0.0328(11) 0.0192(9) 0.0255(10) 0.0017(8) 0.0051(9) -0.0015(8)
C70 0.0444(13) 0.0165(9) 0.0358(12) 0.0025(9) 0.0065(10) -0.0019(9)
C71 0.0358(12) 0.0254(10) 0.0345(12) 0.0111(9) 0.0040(10) -0.0045(9)
C72 0.0302(10) 0.0320(11) 0.0257(10) 0.0064(9) 0.0069(9) -0.0032(9)
C73 0.0237(9) 0.0223(9) 0.0250(10) 0.0027(8) 0.0041(8) 0.0010(8)
C74 0.0214(8) 0.0133(8) 0.0125(8) 0.0002(6) 0.0015(7) 0.0037(7)
C75 0.0224(9) 0.0166(8) 0.0167(8) 0.0037(7) 0.0023(7) 0.0046(7)
C76 0.0320(10) 0.0174(9) 0.0179(9) 0.0025(7) -0.0018(8) 0.0024(8)
C77 0.0457(13) 0.0168(9) 0.0276(11) 0.0001(8) -0.0016(10) 0.0071(9)
C78 0.0625(15) 0.0235(10) 0.0282(11) 0.0073(9) -0.0022(11) 0.0188(10)
C79 0.0663(16) 0.0342(12) 0.0192(10) 0.0044(9) -0.0046(11) 0.0233(11)
C80 0.0450(12) 0.0249(10) 0.0146(9) -0.0005(8) -0.0015(9) 0.0141(9)
C81 0.0306(9) 0.0119(8) 0.0107(8) 0.0021(6) 0.0011(7) 0.0022(7)
C82 0.0320(10) 0.0217(9) 0.0134(8) 0.0017(7) 0.0044(8) 0.0047(8)
C83 0.0261(10) 0.0328(11) 0.0207(9) 0.0048(8) 0.0047(8) 0.0002(9)
C84 0.0299(9) 0.0121(8) 0.0112(8) 0.0034(6) 0.0028(7) 0.0028(7)
C85 0.0349(10) 0.0181(9) 0.0114(8) 0.0005(7) 0.0040(8) -0.0016(8)
C86 0.0314(10) 0.0283(10) 0.0174(9) 0.0039(8) 0.0012(8) -0.0067(9)
C1S 0.0622(18) 0.0432(15) 0.0553(17) 0.0220(13) 0.0195(14) 0.0074(13)
C2S 0.0656(19) 0.0300(13) 0.071(2) -0.0005(14) 0.0181(17) -0.0073(13)
C3S 0.0528(19) 0.0476(18) 0.113(3) -0.002(2) 0.003(2) -0.0148(15)
C4S 0.0616(15) 0.0735(17) 0.0827(18) 0.0053(15) 0.0185(14) 0.0029(14)
C5S 0.091(2) 0.076(2) 0.0550(18) 0.0178(16) 0.0428(17) 0.0252(19)
C6S 0.087(2) 0.072(2) 0.0319(14) 0.0140(14) 0.0146(15) 0.0202(19)
C7S 0.067(2) 0.078(3) 0.090(3) 0.009(2) 0.012(2) 0.021(2)
C8S 0.0307(16) 0.116(3) 0.149(4) 0.050(3) 0.013(2) 0.017(2)
C9S 0.0466(17) 0.108(3) 0.120(3) -0.014(2) 0.0352(19) 0.0028(19)
C10S 0.064(2) 0.135(3) 0.105(3) 0.009(3) 0.041(2) -0.003(2)
C11S 0.0388(16) 0.148(4) 0.086(3) 0.034(3) 0.0323(17) 0.014(2)
C12S 0.0212(12) 0.102(3) 0.113(3) 0.029(2) 0.0227(16) 0.0145(15)
C13S 0.0201(13) 0.099(3) 0.133(4) 0.016(3) 0.0003(19) 0.0008(17)
C14S 0.1460(8) 0.1459(8) 0.1467(9) 0.0078(6) 0.0102(6) 0.0101(6)
C15S 0.0283(12) 0.133(3) 0.0524(16) -0.0376(18) 0.0027(12) 0.0193(16)
C16S 0.0314(13) 0.148(4) 0.0396(15) 0.019(2) 0.0157(12) 0.0162(19)
C17S 0.0335(12) 0.0590(17) 0.0473(16) -0.0047(13) 0.0059(12) 0.0134(12)
C18S 0.0566(17) 0.0514(17) 0.0622(19) -0.0019(15) -0.0255(15) 0.0158(14)
C19S 0.079(2) 0.0503(17) 0.111(3) 0.0048(18) -0.038(2) 0.0200(16)
C20S 0.0599(18) 0.0623(18) 0.108(3) -0.0318(18) -0.0216(18) 0.0255(15)
C21S 0.1186(11) 0.1200(11) 0.1185(12) 0.0057(8) 0.0086(8) 0.0083(8)
C22S 0.065(4) 0.078(4) 0.109(5) 0.068(3) 0.026(3) 0.033(3)
C23S 0.058(2) 0.0460(19) 0.058(2) 0.0164(17) 0.0086(18) 0.0110(17)
C24S 0.080(3) 0.069(3) 0.072(3) 0.020(3) 0.027(3) 0.025(3)
C25S 0.0616(15) 0.0735(17) 0.0827(18) 0.0053(15) 0.0185(14) 0.0029(14)
C26S 0.087(2) 0.093(3) 0.076(2) 0.026(2) 0.003(2) 0.017(2)
C27S 0.070(3) 0.069(3) 0.054(3) 0.015(2) 0.016(2) 0.028(2)
C28S 0.0986(6) 0.0986(7) 0.0986(7) 0.0054(5) 0.0070(5) 0.0066(5)
C22Q 0.049(4) 0.042(3) 0.073(5) 0.027(3) -0.001(3) -0.006(3)
C23Q 0.058(2) 0.0460(19) 0.058(2) 0.0164(17) 0.0086(18) 0.0110(17)
C24Q 0.084(6) 0.063(4) 0.122(7) 0.062(4) 0.033(5) 0.027(4)
C25Q 0.062(2) 0.074(3) 0.083(2) 0.005(2) 0.019(2) 0.003(2)
C26Q 0.071(5) 0.095(7) 0.070(6) 0.019(5) -0.019(5) -0.021(5)
C27Q 0.130(9) 0.044(4) 0.083(7) 0.019(4) -0.006(6) 0.009(5)
C28Q 0.0986(6) 0.0986(7) 0.0986(7) 0.0054(5) 0.0070(5) 0.0066(5)

loop_
_atom_type_symbol
_atom_type_description
_atom_type_scat_dispersion_real
_atom_type_scat_dispersion_imag
_atom_type_scat_source
C C 0.0033 0.0016 'International Tables Vol C Tables 4.2.6.8 and 6.1.1.4'
H H 0.0000 0.0000 'International Tables Vol C Tables 4.2.6.8 and 6.1.1.4'
N N 0.0061 0.0033 'International Tables Vol C Tables 4.2.6.8 and 6.1.1.4'
Sm Sm -0.1638 3.4418 'International Tables Vol C Tables 4.2.6.8 and 6.1.1.4'

loop_
_geom_angle_atom_site_label_1
_geom_angle_atom_site_label_2
_geom_angle_atom_site_label_3
_geom_angle
N1 Sm1 C44 108.45(5)
N1 Sm1 C43 84.37(5)
C44 Sm1 C43 30.25(5)
N1 Sm1 C2 80.64(5)
C44 Sm1 C2 131.92(6)
C43 Sm1 C2 146.34(6)
N1 Sm1 C45 134.13(5)
C44 Sm1 C45 30.35(5)
C43 Sm1 C45 49.76(5)
C2 Sm1 C45 136.87(5)
N1 Sm1 C1 95.02(6)
C44 Sm1 C1 102.07(6)
C43 Sm1 C1 123.34(6)
C2 Sm1 C1 30.24(6)
C45 Sm1 C1 109.70(5)
N1 Sm1 C5 124.97(6)
C44 Sm1 C5 93.19(5)
C43 Sm1 C5 122.63(6)
C2 Sm1 C5 49.57(5)
C45 Sm1 C5 87.45(5)
C1 Sm1 C5 30.09(5)
N1 Sm1 C42 91.50(5)
C44 Sm1 C42 49.81(5)
C43 Sm1 C42 30.05(6)
C2 Sm1 C42 172.07(5)
C45 Sm1 C42 49.54(5)
C1 Sm1 C42 151.58(6)
C5 Sm1 C42 136.95(5)
N1 Sm1 C41 120.96(5)
C44 Sm1 C41 49.89(5)
C43 Sm1 C41 49.66(5)
C2 Sm1 C41 157.92(5)
C45 Sm1 C41 30.00(5)
C1 Sm1 C41 138.44(5)
C5 Sm1 C41 111.81(5)
C42 Sm1 C41 29.99(5)
N1 Sm1 C3 99.81(5)
C44 Sm1 C3 142.11(5)
C43 Sm1 C3 171.89(6)
C2 Sm1 C3 30.03(6)
C45 Sm1 C3 125.77(5)
C1 Sm1 C3 49.68(6)
C5 Sm1 C3 49.33(6)
C42 Sm1 C3 155.16(6)
C41 Sm1 C3 131.11(5)
N1 Sm1 C4 128.51(5)
C44 Sm1 C4 114.19(5)
C43 Sm1 C4 143.84(5)
C2 Sm1 C4 49.53(5)
C45 Sm1 C4 96.14(5)
C1 Sm1 C4 49.55(6)
C5 Sm1 C4 29.73(6)
C42 Sm1 C4 138.34(5)
C41 Sm1 C4 108.42(5)
C3 Sm1 C4 29.96(5)
N1 Sm1 C85 53.53(6)
C44 Sm1 C85 136.31(6)
C43 Sm1 C85 106.98(6)
C2 Sm1 C85 87.84(6)
C45 Sm1 C85 131.28(6)
C1 Sm1 C85 117.65(6)
C5 Sm1 C85 130.33(6)
C42 Sm1 C85 88.27(6)
C41 Sm1 C85 101.28(6)
C3 Sm1 C85 81.02(6)
C4 Sm1 C85 105.53(6)
C84 N1 C81 116.03(16)
C84 N1 Sm1 96.41(11)
C81 N1 Sm1 135.13(13)
C5 C1 C2 107.49(17)
C5 C1 C6 123.16(17)
C2 C1 C6 129.35(17)
C5 C1 Sm1 75.43(11)
C2 C1 Sm1 74.86(10)
C6 C1 Sm1 116.52(12)
C3 C2 C1 108.09(16)
C3 C2 C13 125.75(17)
C1 C2 C13 126.16(17)
C3 C2 Sm1 75.75(10)
C1 C2 Sm1 74.90(10)
C13 C2 Sm1 115.84(11)
C2 C3 C4 107.80(16)
C2 C3 C20 126.69(16)
C4 C3 C20 125.46(17)
C2 C3 Sm1 74.23(10)
C4 C3 Sm1 75.03(10)
C20 C3 Sm1 118.54(12)
C5 C4 C3 108.14(16)
C5 C4 C27 126.36(17)
C3 C4 C27 125.45(17)
C5 C4 Sm1 74.86(10)
C3 C4 Sm1 75.01(10)
C27 C4 Sm1 118.14(12)
C4 C5 C1 108.47(16)
C4 C5 C34 125.52(17)
C1 C5 C34 125.31(17)
C4 C5 Sm1 75.41(10)
C1 C5 Sm1 74.48(10)
C34 C5 Sm1 123.84(12)
C7 C6 C1 116.72(16)
C8 C7 C12 118.5(2)
C8 C7 C6 120.44(19)
C12 C7 C6 121.0(2)
C7 C8 C9 120.5(2)
C10 C9 C8 120.5(3)
C11 C10 C9 119.5(2)
C10 C11 C12 120.3(3)
C7 C12 C11 120.7(3)
C14 C13 C2 114.20(16)
C15 C14 C19 118.35(19)
C15 C14 C13 121.42(18)
C19 C14 C13 120.23(19)
C14 C15 C16 120.7(2)
C17 C16 C15 120.2(2)
C18 C17 C16 119.6(2)
C17 C18 C19 120.1(2)
C18 C19 C14 121.1(2)
C3 C20 C21 115.23(16)
C22 C21 C26 118.53(19)
C22 C21 C20 120.22(18)
C26 C21 C20 121.25(18)
C21 C22 C23 121.0(2)
C24 C23 C22 120.1(3)
C23 C24 C25 120.0(3)
C24 C25 C26 120.0(3)
C25 C26 C21 120.3(2)
C4 C27 C28 115.89(16)
C33 C28 C29 118.50(18)
C33 C28 C27 121.08(18)
C29 C28 C27 120.42(18)
C30 C29 C28 120.5(2)
C31 C30 C29 120.7(2)
C30 C31 C32 119.5(2)
C31 C32 C33 120.1(2)
C32 C33 C28 120.6(2)
C5 C34 C35 114.35(16)
C40 C35 C36 118.38(19)
C40 C35 C34 120.05(18)
C36 C35 C34 121.56(18)
C35 C36 C37 120.8(2)
C38 C37 C36 120.3(2)
C39 C38 C37 119.2(2)
C38 C39 C40 120.4(2)
C35 C40 C39 120.9(2)
C45 C41 C42 107.86(16)
C45 C41 C46 125.37(16)
C42 C41 C46 125.77(17)
C45 C41 Sm1 74.41(10)
C42 C41 Sm1 74.93(10)
C46 C41 Sm1 125.56(12)
C43 C42 C41 108.06(16)
C43 C42 C53 126.72(17)
C41 C42 C53 124.77(17)
C43 C42 Sm1 74.14(10)
C41 C42 Sm1 75.08(10)
C53 C42 Sm1 122.84(12)
C42 C43 C44 108.27(16)
C42 C43 C60 125.78(17)
C44 C43 C60 125.75(17)
C42 C43 Sm1 75.81(10)
C44 C43 Sm1 74.45(10)
C60 C43 Sm1 120.06(12)
C43 C44 C45 107.63(16)
C43 C44 C67 125.77(16)
C45 C44 C67 126.45(16)
C43 C44 Sm1 75.30(10)
C45 C44 Sm1 75.56(10)
C67 C44 Sm1 118.73(11)
C41 C45 C44 108.19(15)
C41 C45 C74 123.19(16)
C44 C45 C74 127.09(16)
C41 C45 Sm1 75.60(10)
C44 C45 Sm1 74.09(10)
C74 C45 Sm1 127.54(11)
C41 C46 C47 117.63(16)
C48 C47 C52 118.56(19)
C48 C47 C46 121.42(18)
C52 C47 C46 119.76(18)
C47 C48 C49 120.4(2)
C50 C49 C48 120.5(2)
C49 C50 C51 119.6(2)
C52 C51 C50 120.0(2)
C51 C52 C47 120.9(2)
C54' C53 C42 120.1(2)
C54' C53 C54 14.2(2)
C42 C53 C54 108.3(2)
C55 C54 C59 117.5(4)
C55 C54 C53 124.9(4)
C59 C54 C53 117.6(4)
C56 C55 C54 121.5(4)
C57 C56 C55 119.6(5)
C56 C57 C58 120.3(5)
C57 C58 C59 119.8(5)
C58 C59 C54 121.1(4)
C59' C54' C55' 118.4(4)
C59' C54' C53 121.4(4)
C55' C54' C53 120.2(4)
C56' C55' C54' 118.9(5)
C57' C56' C55' 122.1(5)
C56' C57' C58' 118.0(5)
C59' C58' C57' 121.0(5)
C58' C59' C54' 121.6(5)
C61 C60 C43 113.65(16)
C62 C61 C66 119.2(2)
C62 C61 C60 121.0(2)
C66 C61 C60 119.8(2)
C61 C62 C63 118.4(3)
C62 C63 C64 120.1(3)
C65 C64 C63 121.2(3)
C64 C65 C66 119.5(3)
C65 C66 C61 121.6(3)
C44 C67 C68 114.28(16)
C73 C68 C69 118.12(19)
C73 C68 C67 120.82(18)
C69 C68 C67 121.06(18)
C70 C69 C68 120.5(2)
C71 C70 C69 120.6(2)
C72 C71 C70 119.5(2)
C71 C72 C73 119.8(2)
C68 C73 C72 121.5(2)
C45 C74 C75 112.82(15)
C76 C75 C80 118.39(18)
C76 C75 C74 122.18(17)
C80 C75 C74 119.42(17)
C75 C76 C77 121.31(19)
C78 C77 C76 119.7(2)
C79 C78 C77 119.9(2)
C78 C79 C80 120.3(2)
C79 C80 C75 120.4(2)
C82 C81 N1 121.33(17)
C81 C82 C83 122.76(19)
N1 C84 C85 119.37(17)
N1 C84 Sm1 55.25(9)
C85 C84 Sm1 74.68(11)
C84 C85 C86 122.54(18)
C84 C85 Sm1 77.15(11)
C86 C85 Sm1 139.48(15)
C2S C1S C6S 116.6(3)
C2S C1S C7S 123.8(3)
C6S C1S C7S 119.6(3)
C3S C2S C1S 121.5(3)
C4S C3S C2S 121.0(4)
C5S C4S C3S 118.7(4)
C4S C5S C6S 121.8(4)
C5S C6S C1S 120.3(3)
C13S C8S C14S 125.3(6)
C13S C8S C9S 118.5(5)
C14S C8S C9S 116.3(6)
C8S C9S C10S 123.2(5)
C11S C10S C9S 115.2(5)
C10S C11S C12S 121.0(5)
C13S C12S C11S 122.3(5)
C8S C13S C12S 119.8(5)
C20S C15S C16S 120.5(3)
C20S C15S C21S 112.4(4)
C16S C15S C21S 126.7(4)
C17S C16S C15S 119.4(4)
C18S C17S C16S 118.3(3)
C17S C18S C19S 120.3(3)
C20S C19S C18S 121.8(4)
C15S C20S C19S 119.5(4)
C28S C22S C23S 116.7(6)
C28S C22S C27S 123.0(6)
C23S C22S C27S 120.0
C22S C23S C24S 120.0
C25S C24S C23S 120.0
C26S C25S C24S 120.0
C25S C26S C27S 120.0
C26S C27S C22S 120.0
C23Q C22Q C27Q 120.0
C23Q C22Q C28Q 119.9(6)
C27Q C22Q C28Q 120.0(6)
C24Q C23Q C22Q 120.0
C23Q C24Q C25Q 120.0
C26Q C25Q C24Q 120.0
C25Q C26Q C27Q 120.0
C26Q C27Q C22Q 120.0

loop_
_geom_bond_atom_site_label_1
_geom_bond_atom_site_label_2
_geom_bond_distance
Sm1 N1 2.3982(16)
Sm1 C44 2.7239(17)
Sm1 C43 2.7349(17)
Sm1 C2 2.7425(18)
Sm1 C45 2.7430(17)
Sm1 C1 2.7430(19)
Sm1 C5 2.7554(18)
Sm1 C42 2.7563(18)
Sm1 C41 2.7583(18)
Sm1 C3 2.7621(18)
Sm1 C4 2.7624(18)
Sm1 C85 2.869(2)
N1 C84 1.386(3)
N1 C81 1.394(2)
C1 C5 1.427(3)
C1 C2 1.431(3)
C1 C6 1.524(3)
C2 C3 1.426(3)
C2 C13 1.524(3)
C3 C4 1.428(3)
C3 C20 1.512(3)
C4 C5 1.416(3)
C4 C27 1.521(3)
C5 C34 1.513(3)
C6 C7 1.521(3)
C7 C8 1.389(3)
C7 C12 1.395(3)
C8 C9 1.395(3)
C9 C10 1.384(4)
C10 C11 1.378(5)
C11 C12 1.396(4)
C13 C14 1.522(3)
C14 C15 1.390(3)
C14 C19 1.399(3)
C15 C16 1.398(3)
C16 C17 1.389(4)
C17 C18 1.386(4)
C18 C19 1.388(3)
C20 C21 1.522(3)
C21 C22 1.389(3)
C21 C26 1.399(3)
C22 C23 1.393(3)
C23 C24 1.374(5)
C24 C25 1.390(5)
C25 C26 1.397(3)
C27 C28 1.526(3)
C28 C33 1.394(3)
C28 C29 1.395(3)
C29 C30 1.390(3)
C30 C31 1.375(4)
C31 C32 1.389(3)
C32 C33 1.392(3)
C34 C35 1.527(3)
C35 C40 1.389(3)
C35 C36 1.391(3)
C36 C37 1.397(3)
C37 C38 1.389(4)
C38 C39 1.383(4)
C39 C40 1.396(3)
C41 C45 1.424(3)
C41 C42 1.427(3)
C41 C46 1.511(3)
C42 C43 1.424(3)
C42 C53 1.505(3)
C43 C44 1.424(3)
C43 C60 1.521(3)
C44 C45 1.431(2)
C44 C67 1.520(3)
C45 C74 1.513(2)
C46 C47 1.514(3)
C47 C48 1.394(3)
C47 C52 1.399(3)
C48 C49 1.399(3)
C49 C50 1.382(4)
C50 C51 1.392(4)
C51 C52 1.392(3)
C53 C54' 1.484(5)
C53 C54 1.581(5)
C54 C55 1.387(7)
C54 C59 1.406(6)
C55 C56 1.384(7)
C56 C57 1.380(7)
C57 C58 1.380(7)
C58 C59 1.382(7)
C54' C59' 1.383(7)
C54' C55' 1.409(7)
C55' C56' 1.408(7)
C56' C57' 1.372(8)
C57' C58' 1.396(8)
C58' C59' 1.375(7)
C60 C61 1.517(3)
C61 C62 1.392(4)
C61 C66 1.403(4)
C62 C63 1.409(4)
C63 C64 1.411(5)
C64 C65 1.333(5)
C65 C66 1.387(4)
C67 C68 1.527(3)
C68 C73 1.391(3)
C68 C69 1.395(3)
C69 C70 1.391(3)
C70 C71 1.387(4)
C71 C72 1.380(3)
C72 C73 1.394(3)
C74 C75 1.529(3)
C75 C76 1.388(3)
C75 C80 1.398(3)
C76 C77 1.393(3)
C77 C78 1.384(3)
C78 C79 1.383(3)
C79 C80 1.394(3)
C81 C82 1.386(3)
C82 C83 1.401(3)
C84 C85 1.405(3)
C85 C86 1.407(3)
C1S C2S 1.393(5)
C1S C6S 1.395(5)
C1S C7S 1.486(5)
C2S C3S 1.367(5)
C3S C4S 1.365(6)
C4S C5S 1.349(6)
C5S C6S 1.383(6)
C8S C13S 1.329(7)
C8S C14S 1.379(9)
C8S C9S 1.405(8)
C9S C10S 1.415(8)
C10S C11S 1.363(8)
C11S C12S 1.379(6)
C12S C13S 1.368(6)
C15S C20S 1.333(6)
C15S C16S 1.422(6)
C15S C21S 1.472(7)
C16S C17S 1.388(4)
C17S C18S 1.367(5)
C18S C19S 1.376(5)
C19S C20S 1.353(6)
C22S C28S 1.163(10)
C22S C23S 1.3900
C22S C27S 1.3900
C23S C24S 1.3900
C24S C25S 1.3900
C25S C26S 1.3900
C26S C27S 1.3900
C22Q C23Q 1.3900
C22Q C27Q 1.3900
C22Q C28Q 1.412(13)
C23Q C24Q 1.3900
C24Q C25Q 1.3900
C25Q C26Q 1.3900
C26Q C27Q 1.3900
